data_1516382
loop_
_publ_author_name
'Yang, Jye-Shane'
'Lin, Cheng-Kai'
'Lahoti, Anand M.'
'Tseng, Chung-Kai'
'Liu, Yi-Hung'
'Lee, Gene-Hsiang'
'Peng, Shie-Ming'

_publ_section_title
;
 Effect of ground-state twisting on the trans --&gt; cis
 photoisomerization and TICT state formation of aminostilbenes.
;
_journal_issue 17
_journal_name_full 'The journal of physical chemistry. A'
_journal_page_first 4868
_journal_page_last 4877
_journal_paper_doi 10.1021/jp807748t
_journal_volume 113
_journal_year 2009
_chemical_formula_sum 'C23 H18 N2'
_chemical_formula_weight 322.39
_chemical_name_systematic
; 
 ? 
;
_space_group_IT_number 14
_symmetry_cell_setting monoclinic
_symmetry_space_group_name_Hall '-P 2ybc'
_symmetry_space_group_name_H-M 'P 1 21/c 1'
_atom_sites_solution_hydrogens geom
_atom_sites_solution_primary direct
_atom_sites_solution_secondary difmap
_audit_creation_method SHELXL-97
_cell_angle_alpha 90.00
_cell_angle_beta 94.827(2)
_cell_angle_gamma 90.00
_cell_formula_units_Z 4
_cell_length_a 7.5890(5)
_cell_length_b 19.3827(13)
_cell_length_c 11.5468(8)
_cell_measurement_reflns_used 1402
_cell_measurement_temperature 295(2)
_cell_measurement_theta_max 19.44
_cell_measurement_theta_min 2.69
_cell_volume 1692.5(2)
_computing_cell_refinement 'Bruker SAINT'
_computing_data_collection 'Bruker SMART'
_computing_data_reduction 'Bruker SAINT'
_computing_molecular_graphics 'Bruker SHELXTL'
_computing_publication_material 'Bruker SHELXTL'
_computing_structure_refinement 'SHELXL-97 (Sheldrick, 1997)'
_computing_structure_solution 'SHELXS-97 (Sheldrick, 1990)'
_diffrn_ambient_temperature 295(2)
_diffrn_measured_fraction_theta_full 1.000
_diffrn_measured_fraction_theta_max 1.000
_diffrn_measurement_device_type 'BRUKER SMART APEXCCD area detector'
_diffrn_measurement_method 'omega scans'
_diffrn_radiation_monochromator graphite
_diffrn_radiation_source 'fine-focus sealed tube'
_diffrn_radiation_type MoK\a
_diffrn_radiation_wavelength 0.71073
_diffrn_reflns_av_R_equivalents 0.0431
_diffrn_reflns_av_sigmaI/netI 0.0340
_diffrn_reflns_limit_h_max 9
_diffrn_reflns_limit_h_min -8
_diffrn_reflns_limit_k_max 23
_diffrn_reflns_limit_k_min -22
_diffrn_reflns_limit_l_max 13
_diffrn_reflns_limit_l_min -13
_diffrn_reflns_number 13777
_diffrn_reflns_theta_full 25.00
_diffrn_reflns_theta_max 25.00
_diffrn_reflns_theta_min 2.06
_exptl_absorpt_coefficient_mu 0.074
_exptl_absorpt_correction_T_max 0.9853
_exptl_absorpt_correction_T_min 0.9816
_exptl_absorpt_correction_type multi-scan
_exptl_crystal_colour light-yellow
_exptl_crystal_density_diffrn 1.265
_exptl_crystal_density_meas ?
_exptl_crystal_density_method 'not measured'
_exptl_crystal_description block
_exptl_crystal_F_000 680
_exptl_crystal_size_max 0.25
_exptl_crystal_size_mid 0.20
_exptl_crystal_size_min 0.20
_refine_diff_density_max 0.114
_refine_diff_density_min -0.149
_refine_diff_density_rms 0.027
_refine_ls_extinction_method none
_refine_ls_goodness_of_fit_ref 1.124
_refine_ls_hydrogen_treatment constr
_refine_ls_matrix_type full
_refine_ls_number_parameters 226
_refine_ls_number_reflns 2969
_refine_ls_number_restraints 0
_refine_ls_restrained_S_all 1.124
_refine_ls_R_factor_all 0.0884
_refine_ls_R_factor_gt 0.0591
_refine_ls_shift/su_max 0.000
_refine_ls_shift/su_mean 0.000
_refine_ls_structure_factor_coef Fsqd
_refine_ls_weighting_details 'calc w=1/[\s^2^(Fo^2^)+(0.0448P)^2^+0.2321P] where P=(Fo^2^+2Fc^2^)/3'
_refine_ls_weighting_scheme calc
_refine_ls_wR_factor_gt 0.1171
_refine_ls_wR_factor_ref 0.1295
_reflns_number_gt 2152
_reflns_number_total 2969
_reflns_threshold_expression >2sigma(I)
_cod_data_source_file jp807748t_si_001.cif
_cod_data_source_block 8
_cod_depositor_comments
;
The following automatic conversions were performed:

'_symmetry_cell_setting' value 'Monoclinic' changed to 'monoclinic'
according to
/usr/data/users/saulius/automatic-downloads/retrospective/ACS/lib/dictionaries/cif_core.dic
dictionary named 'cif_core.dic' version 2.4.2 from 2011-04-26.

Automatic conversion script
Id: cif_fix_values 2281 2013-09-26 08:29:07Z andrius 

The following automatic conversions were performed:

'_exptl_crystal_density_meas' value 'not_measured' was changed to '?'
- the value is perceived as not measured.

Automatic conversion script
Id: cif_fix_values 3008 2015-01-20 13:52:24Z robertas 
;
_cod_original_sg_symbol_H-M P2(1)/c
_cod_database_code 1516382

loop_
_symmetry_equiv_pos_as_xyz
'x, y, z'
'-x, y+1/2, -z+1/2'
'-x, -y, -z'
'x, -y-1/2, z-1/2'

loop_
_atom_site_label
_atom_site_type_symbol
_atom_site_fract_x
_atom_site_fract_y
_atom_site_fract_z
_atom_site_U_iso_or_equiv
_atom_site_adp_type
_atom_site_occupancy
_atom_site_symmetry_multiplicity
_atom_site_calc_flag
_atom_site_refinement_flags
N1 N 0.1051(3) 0.26284(10) 0.44295(18) 0.0722(6) Uani 1 1 d .
H1 H 0.0262 0.2640 0.3849 0.087 Uiso 1 1 calc R
N2 N 0.3545(3) -0.06158(13) 0.5904(2) 0.0909(8) Uani 1 1 d .
C1 C 0.1611(3) 0.32797(12) 0.4859(2) 0.0592(6) Uani 1 1 d .
C2 C 0.1984(3) 0.34141(12) 0.6040(2) 0.0654(7) Uani 1 1 d .
H2 H 0.1943 0.3057 0.6574 0.079 Uiso 1 1 calc R
C3 C 0.2413(3) 0.40706(12) 0.6424(2) 0.0624(6) Uani 1 1 d .
H3 H 0.2688 0.4153 0.7212 0.075 Uiso 1 1 calc R
C4 C 0.2434(3) 0.46095(12) 0.56283(19) 0.0540(6) Uani 1 1 d .
C5 C 0.2085(3) 0.44710(12) 0.44547(19) 0.0559(6) Uani 1 1 d .
C6 C 0.1696(3) 0.38122(13) 0.4071(2) 0.0617(6) Uani 1 1 d .
H6 H 0.1490 0.3725 0.3279 0.074 Uiso 1 1 calc R
C7 C 0.2200(3) 0.51128(12) 0.3747(2) 0.0683(7) Uani 1 1 d .
H7A H 0.1065 0.5221 0.3339 0.082 Uiso 1 1 calc R
H7B H 0.3071 0.5062 0.3184 0.082 Uiso 1 1 calc R
C8 C 0.2758(3) 0.56746(12) 0.46325(19) 0.0632(7) Uani 1 1 d .
H8A H 0.3941 0.5836 0.4521 0.076 Uiso 1 1 calc R
H8B H 0.1951 0.6063 0.4548 0.076 Uiso 1 1 calc R
C9 C 0.2706(3) 0.53520(11) 0.58202(19) 0.0550(6) Uani 1 1 d .
C10 C 0.2734(3) 0.56778(12) 0.6843(2) 0.0587(6) Uani 1 1 d .
H10 H 0.2657 0.5396 0.7489 0.070 Uiso 1 1 calc R
C11 C 0.2870(3) 0.64180(12) 0.70809(19) 0.0556(6) Uani 1 1 d .
C12 C 0.2136(3) 0.66852(13) 0.8055(2) 0.0652(7) Uani 1 1 d .
H12 H 0.1566 0.6389 0.8536 0.078 Uiso 1 1 calc R
C13 C 0.2239(4) 0.73773(15) 0.8320(2) 0.0741(7) Uani 1 1 d .
H13 H 0.1734 0.7544 0.8971 0.089 Uiso 1 1 calc R
C14 C 0.3083(4) 0.78224(14) 0.7625(2) 0.0742(8) Uani 1 1 d .
H14 H 0.3148 0.8290 0.7802 0.089 Uiso 1 1 calc R
C15 C 0.3828(3) 0.75744(13) 0.6671(2) 0.0735(7) Uani 1 1 d .
H15 H 0.4402 0.7875 0.6200 0.088 Uiso 1 1 calc R
C16 C 0.3737(3) 0.68809(13) 0.6402(2) 0.0662(7) Uani 1 1 d .
H16 H 0.4263 0.6720 0.5755 0.079 Uiso 1 1 calc R
C17 C 0.1564(3) 0.19751(12) 0.4790(2) 0.0591(6) Uani 1 1 d .
C18 C 0.0696(3) 0.14158(13) 0.4249(2) 0.0652(7) Uani 1 1 d .
H18 H -0.0234 0.1494 0.3687 0.078 Uiso 1 1 calc R
C19 C 0.1181(3) 0.07540(13) 0.4526(2) 0.0646(7) Uani 1 1 d .
H19 H 0.0588 0.0388 0.4147 0.077 Uiso 1 1 calc R
C20 C 0.2550(3) 0.06240(12) 0.5367(2) 0.0586(6) Uani 1 1 d .
C21 C 0.3401(3) 0.11765(14) 0.5912(2) 0.0720(7) Uani 1 1 d .
H21 H 0.4313 0.1095 0.6486 0.086 Uiso 1 1 calc R
C22 C 0.2941(3) 0.18419(13) 0.5632(2) 0.0700(7) Uani 1 1 d .
H22 H 0.3551 0.2206 0.6006 0.084 Uiso 1 1 calc R
C23 C 0.3103(3) -0.00664(15) 0.5660(2) 0.0685(7) Uani 1 1 d .

loop_
_atom_site_aniso_label
_atom_site_aniso_U_11
_atom_site_aniso_U_22
_atom_site_aniso_U_33
_atom_site_aniso_U_23
_atom_site_aniso_U_13
_atom_site_aniso_U_12
N1 0.0729(14) 0.0697(15) 0.0711(14) -0.0010(11) -0.0115(11) 0.0026(11)
N2 0.0983(19) 0.0765(17) 0.0997(19) 0.0039(14) 0.0193(14) 0.0096(14)
C1 0.0522(14) 0.0651(16) 0.0604(15) -0.0025(13) 0.0053(11) 0.0057(12)
C2 0.0776(18) 0.0600(16) 0.0597(15) 0.0080(12) 0.0120(13) 0.0054(13)
C3 0.0739(17) 0.0663(17) 0.0474(13) 0.0017(12) 0.0068(12) 0.0068(13)
C4 0.0503(14) 0.0624(15) 0.0503(13) 0.0061(11) 0.0094(10) 0.0106(11)
C5 0.0513(14) 0.0651(16) 0.0520(14) 0.0070(12) 0.0088(10) 0.0143(11)
C6 0.0586(15) 0.0768(18) 0.0500(13) 0.0004(13) 0.0067(11) 0.0117(13)
C7 0.0756(18) 0.0768(17) 0.0535(14) 0.0099(13) 0.0103(12) 0.0095(14)
C8 0.0658(16) 0.0663(16) 0.0590(14) 0.0097(12) 0.0140(12) 0.0106(12)
C9 0.0487(14) 0.0599(15) 0.0570(14) 0.0093(11) 0.0079(11) 0.0108(11)
C10 0.0602(15) 0.0638(16) 0.0522(14) 0.0112(12) 0.0054(11) 0.0087(12)
C11 0.0532(14) 0.0621(15) 0.0506(13) 0.0061(11) -0.0023(11) 0.0085(12)
C12 0.0684(17) 0.0751(18) 0.0520(14) 0.0029(12) 0.0041(12) 0.0036(13)
C13 0.0786(19) 0.083(2) 0.0599(16) -0.0115(14) 0.0003(13) 0.0087(15)
C14 0.085(2) 0.0656(17) 0.0697(18) -0.0066(14) -0.0072(15) 0.0076(15)
C15 0.0831(19) 0.0658(18) 0.0709(18) 0.0041(14) 0.0024(14) -0.0014(14)
C16 0.0691(17) 0.0695(17) 0.0605(15) -0.0003(13) 0.0087(12) 0.0041(13)
C17 0.0552(15) 0.0647(16) 0.0576(14) -0.0033(12) 0.0067(11) 0.0019(12)
C18 0.0667(16) 0.0734(18) 0.0538(14) -0.0034(13) -0.0046(12) -0.0006(14)
C19 0.0682(17) 0.0684(17) 0.0568(15) -0.0074(12) 0.0040(12) -0.0106(13)
C20 0.0554(15) 0.0632(16) 0.0578(14) -0.0048(12) 0.0077(12) 0.0002(12)
C21 0.0569(16) 0.0761(19) 0.0797(18) -0.0093(14) -0.0138(13) 0.0074(14)
C22 0.0572(16) 0.0668(17) 0.0833(19) -0.0138(14) -0.0100(13) 0.0010(13)
C23 0.0661(17) 0.0731(19) 0.0676(17) -0.0056(14) 0.0130(13) -0.0010(15)

loop_
_atom_type_symbol
_atom_type_description
_atom_type_scat_dispersion_real
_atom_type_scat_dispersion_imag
_atom_type_scat_source
C C 0.0033 0.0016 'International Tables Vol C Tables 4.2.6.8 and 6.1.1.4'
H H 0.0000 0.0000 'International Tables Vol C Tables 4.2.6.8 and 6.1.1.4'
N N 0.0061 0.0033 'International Tables Vol C Tables 4.2.6.8 and 6.1.1.4'

loop_
_geom_angle_atom_site_label_1
_geom_angle_atom_site_label_2
_geom_angle_atom_site_label_3
_geom_angle
C17 N1 C1 130.3(2)
C6 C1 C2 119.2(2)
C6 C1 N1 117.8(2)
C2 C1 N1 122.9(2)
C3 C2 C1 120.7(2)
C2 C3 C4 119.8(2)
C5 C4 C3 119.2(2)
C5 C4 C9 110.52(19)
C3 C4 C9 130.2(2)
C6 C5 C4 120.9(2)
C6 C5 C7 128.1(2)
C4 C5 C7 111.0(2)
C5 C6 C1 120.2(2)
C5 C7 C8 104.67(18)
C9 C8 C7 106.57(19)
C10 C9 C4 126.0(2)
C10 C9 C8 127.3(2)
C4 C9 C8 106.43(19)
C9 C10 C11 128.6(2)
C16 C11 C12 117.0(2)
C16 C11 C10 123.7(2)
C12 C11 C10 119.2(2)
C13 C12 C11 121.4(2)
C14 C13 C12 120.2(2)
C15 C14 C13 119.7(3)
C14 C15 C16 120.5(3)
C15 C16 C11 121.2(2)
N1 C17 C18 118.0(2)
N1 C17 C22 123.9(2)
C18 C17 C22 118.0(2)
C19 C18 C17 121.3(2)
C18 C19 C20 120.5(2)
C21 C20 C19 118.4(2)
C21 C20 C23 120.1(2)
C19 C20 C23 121.5(2)
C22 C21 C20 121.7(2)
C21 C22 C17 120.1(2)
N2 C23 C20 179.4(3)

loop_
_geom_bond_atom_site_label_1
_geom_bond_atom_site_label_2
_geom_bond_distance
N1 C17 1.379(3)
N1 C1 1.409(3)
N2 C23 1.145(3)
C1 C6 1.381(3)
C1 C2 1.393(3)
C2 C3 1.377(3)
C3 C4 1.392(3)
C4 C5 1.385(3)
C4 C9 1.468(3)
C5 C6 1.375(3)
C5 C7 1.495(3)
C7 C8 1.529(3)
C8 C9 1.511(3)
C9 C10 1.338(3)
C10 C11 1.463(3)
C11 C16 1.393(3)
C11 C12 1.396(3)
C12 C13 1.377(3)
C13 C14 1.373(4)
C14 C15 1.367(3)
C15 C16 1.380(3)
C17 C18 1.389(3)
C17 C22 1.391(3)
C18 C19 1.365(3)
C19 C20 1.384(3)
C20 C21 1.376(3)
C20 C23 1.434(4)
C21 C22 1.368(3)
